data_7706567
loop_
_publ_author_name
'Wang, Run-Guo'
'Meng, Yin-Shan'
'Gao, Fang-Fang'
'Gao, Wan-Qing'
'Liu, Chun-Hua'
'Li, Anyang'
'Liu, Tao'
'Zhu, Yuan-Yuan'

_publ_section_title
;
 Ligand symmetry significantly affects spin crossover behaviour in
 isomeric [Fe(pybox)<sub>2</sub>]<sup>2+</sup> complexes.
;
_journal_issue 9
_journal_name_full 'Dalton transactions (Cambridge, England : 2003)'
_journal_page_first 3369
_journal_page_last 3378
_journal_paper_doi 10.1039/d0dt03978k
_journal_volume 50
_journal_year 2021
_chemical_compound_source no
_chemical_formula_moiety 'C46 H38 Fe N6 O4, 2(B F4), C2 H3 N'
_chemical_formula_sum 'C48 H41 B2 F8 Fe N7 O4'
_chemical_formula_weight 1009.35
_chemical_name_common 1(BF4)-MeCN-163K
_chemical_name_systematic 1(BF4)-MeCN-163K
_chemical_properties_physical Air-sensitive
_space_group_crystal_system orthorhombic
_space_group_IT_number 61
_space_group_name_Hall '-P 2ac 2ab'
_space_group_name_H-M_alt 'P b c a'
_atom_sites_solution_hydrogens geom
_atom_sites_solution_primary dual
_audit_creation_date 2021-01-20
_audit_creation_method
;
Olex2 1.3
(compiled 2020.11.12 svn.r5f609507 for OlexSys, GUI svn.r6226)
;
_audit_update_record
;
2021-01-20 deposited with the CCDC.	2021-01-27 downloaded from the CCDC.
;
_cell_angle_alpha 90
_cell_angle_beta 90
_cell_angle_gamma 90
_cell_formula_units_Z 8
_cell_length_a 17.173(3)
_cell_length_b 16.506(3)
_cell_length_c 31.917(6)
_cell_measurement_reflns_used 25842
_cell_measurement_temperature 163.15
_cell_measurement_theta_max 27.4430
_cell_measurement_theta_min 0.6380
_cell_volume 9047(3)
_computing_cell_refinement 'CrystalClear (Rigaku Inc., 2008)'
_computing_data_collection 'CrystalClear (Rigaku Inc., 2008)'
_computing_data_reduction 'CrystalClear (Rigaku Inc., 2008)'
_computing_molecular_graphics 'Olex2 1.3 (Dolomanov et al., 2009)'
_computing_publication_material 'Olex2 1.3 (Dolomanov et al., 2009)'
_computing_structure_refinement 'SHELXL 2018/3 (Sheldrick, 2015)'
_computing_structure_solution 'SHELXT 2014/5 (Sheldrick, 2014)'
_diffrn_ambient_temperature 163.15
_diffrn_detector_area_resol_mean 28.5714
_diffrn_measured_fraction_theta_full 0.998
_diffrn_measured_fraction_theta_max 0.998
_diffrn_measurement_device_type 'MM007HF + CCD (Saturn724+)'
_diffrn_measurement_method '\w scans at fixed \c = 45\%'
_diffrn_radiation_monochromator Confocal
_diffrn_radiation_type MoK\a
_diffrn_radiation_wavelength 0.71073
_diffrn_reflns_av_R_equivalents 0.0650
_diffrn_reflns_av_unetI/netI 0.0539
_diffrn_reflns_Laue_measured_fraction_full 0.998
_diffrn_reflns_Laue_measured_fraction_max 0.998
_diffrn_reflns_limit_h_max 17
_diffrn_reflns_limit_h_min -20
_diffrn_reflns_limit_k_max 13
_diffrn_reflns_limit_k_min -20
_diffrn_reflns_limit_l_max 34
_diffrn_reflns_limit_l_min -38
_diffrn_reflns_number 36594
_diffrn_reflns_point_group_measured_fraction_full 0.998
_diffrn_reflns_point_group_measured_fraction_max 0.998
_diffrn_reflns_theta_full 25.242
_diffrn_reflns_theta_max 25.679
_diffrn_reflns_theta_min 1.742
_diffrn_source 'Rotating Anode'
_exptl_absorpt_coefficient_mu 0.421
_exptl_absorpt_correction_T_max 1.0000
_exptl_absorpt_correction_T_min 0.6624
_exptl_absorpt_correction_type multi-scan
_exptl_absorpt_process_details 'CrystalClear (Rigaku Inc., 2008)'
_exptl_crystal_colour 'dark red'
_exptl_crystal_density_diffrn 1.482
_exptl_crystal_density_method 'not measured'
_exptl_crystal_description block
_exptl_crystal_F_000 4144
_exptl_crystal_preparation 'Magnetic properties'
_exptl_crystal_recrystallization_method 'Re-crystallisation from solvent: acetonitrile and ether'
_exptl_crystal_size_max 0.30
_exptl_crystal_size_mid 0.25
_exptl_crystal_size_min 0.17
_refine_diff_density_max 0.454
_refine_diff_density_min -0.387
_refine_diff_density_rms 0.063
_refine_ls_extinction_method none
_refine_ls_goodness_of_fit_ref 1.292
_refine_ls_hydrogen_treatment constr
_refine_ls_matrix_type full
_refine_ls_number_parameters 632
_refine_ls_number_reflns 8565
_refine_ls_number_restraints 0
_refine_ls_restrained_S_all 1.292
_refine_ls_R_factor_all 0.0907
_refine_ls_R_factor_gt 0.0839
_refine_ls_shift/su_max 0.001
_refine_ls_shift/su_mean 0.000
_refine_ls_structure_factor_coef Fsqd
_refine_ls_weighting_details 'w=1/[\s^2^(Fo^2^)+(0.0095P)^2^+19.4713P] where P=(Fo^2^+2Fc^2^)/3'
_refine_ls_weighting_scheme calc
_refine_ls_wR_factor_gt 0.1378
_refine_ls_wR_factor_ref 0.1407
_reflns_Friedel_coverage 0.000
_reflns_number_gt 8037
_reflns_number_total 8565
_reflns_threshold_expression 'I > 2\s(I)'
_cod_data_source_file d0dt03978k2.cif
_cod_data_source_block 2045168
_cod_depositor_comments 'Adding full bibliography for 7706562--7706567.cif.'
_cod_database_code 7706567
_shelx_shelxl_version_number 2018/3
_shelx_space_group_comment
;
The symmetry employed for this shelxl refinement is uniquely defined
by the following loop, which should always be used as a source of
symmetry information in preference to the above space-group names.
They are only intended as comments.
;
_exptl_absorpt_special_details
;
    Higashi, T. (1995). Program for Absorption Correction.
    Rigaku Corporation, Tokyo, Japan.
;
_olex2_refinement_description
;
1. Fixed Uiso
 At 1.2 times of:
  All C(H) groups, All C(H,H) groups
 At 1.5 times of:
  All C(H,H,H) groups
2.a Ternary CH refined with riding coordinates:
 C7(H7), C17(H17), C30(H30), C40(H40)
2.b Secondary CH2 refined with riding coordinates:
 C8(H8A,H8B), C16(H16A,H16B), C31(H31A,H31B), C39(H39A,H39B)
2.c Aromatic/amide H refined with riding coordinates:
 C2(H2), C3(H3), C4(H4), C5(H5), C6(H6), C11(H11), C12(H12), C13(H13),
 C19(H19), C20(H20), C21(H21), C22(H22), C23(H23), C25(H25), C26(H26), C27(H27),
  C28(H28), C29(H29), C34(H34), C35(H35), C36(H36), C42(H42), C43(H43),
 C44(H44), C45(H45), C46(H46)
2.d Idealised Me refined as rotating group:
 C48(H48A,H48B,H48C)
;
_olex2_submission_special_instructions 'No special instructions were received'

loop_
_space_group_symop_operation_xyz
'x, y, z'
'-x+1/2, -y, z+1/2'
'-x, y+1/2, -z+1/2'
'x+1/2, -y+1/2, -z'
'-x, -y, -z'
'x-1/2, y, -z-1/2'
'x, -y-1/2, z-1/2'
'-x-1/2, y-1/2, z'

loop_
_atom_site_label
_atom_site_type_symbol
_atom_site_fract_x
_atom_site_fract_y
_atom_site_fract_z
_atom_site_U_iso_or_equiv
_atom_site_adp_type
_atom_site_occupancy
_atom_site_site_symmetry_order
_atom_site_calc_flag
_atom_site_refinement_flags_posn
_atom_site_refinement_flags_adp
_atom_site_refinement_flags_occupancy
_atom_site_disorder_assembly
_atom_site_disorder_group
Fe1 Fe 0.50996(3) 0.30615(3) 0.35893(2) 0.02195(14) Uani 1 1 d . . . . .
O1 O 0.40474(16) 0.37279(16) 0.25073(9) 0.0320(7) Uani 1 1 d . . . . .
O2 O 0.52593(17) 0.45694(16) 0.45868(8) 0.0311(7) Uani 1 1 d . . . . .
O3 O 0.38357(16) 0.11940(16) 0.40499(10) 0.0351(7) Uani 1 1 d . . . . .
O4 O 0.73228(15) 0.27888(16) 0.31912(9) 0.0315(7) Uani 1 1 d . . . . .
N1 N 0.46651(18) 0.30149(18) 0.30160(10) 0.0249(7) Uani 1 1 d . . . . .
N2 N 0.46304(17) 0.41020(18) 0.35552(10) 0.0221(7) Uani 1 1 d . . . . .
N3 N 0.53719(18) 0.34919(18) 0.41494(10) 0.0234(7) Uani 1 1 d . . . . .
N4 N 0.42231(18) 0.24244(19) 0.38211(10) 0.0257(7) Uani 1 1 d . . . . .
N5 N 0.55761(17) 0.20228(18) 0.36298(10) 0.0235(7) Uani 1 1 d . . . . .
N6 N 0.61467(18) 0.33095(18) 0.33608(10) 0.0251(7) Uani 1 1 d . . . . .
C1 C 0.4359(2) 0.1627(2) 0.27655(12) 0.0285(9) Uani 1 1 d . . . . .
C2 C 0.3578(3) 0.1519(3) 0.28637(15) 0.0426(12) Uani 1 1 d . . . . .
H2 H 0.323195 0.196760 0.285403 0.051 Uiso 1 1 calc R U . . .
C3 C 0.3298(4) 0.0759(3) 0.29758(18) 0.0636(16) Uani 1 1 d . . . . .
H3 H 0.276320 0.069208 0.304251 0.076 Uiso 1 1 calc R U . . .
C4 C 0.3792(4) 0.0104(3) 0.29908(16) 0.0606(16) Uani 1 1 d . . . . .
H4 H 0.359880 -0.041379 0.306875 0.073 Uiso 1 1 calc R U . . .
C5 C 0.4566(4) 0.0199(3) 0.28929(15) 0.0516(14) Uani 1 1 d . . . . .
H5 H 0.490662 -0.025423 0.290201 0.062 Uiso 1 1 calc R U . . .
C6 C 0.4855(3) 0.0963(2) 0.27796(13) 0.0368(10) Uani 1 1 d . . . . .
H6 H 0.539090 0.102630 0.271255 0.044 Uiso 1 1 calc R U . . .
C7 C 0.4677(2) 0.2452(2) 0.26481(12) 0.0271(9) Uani 1 1 d . . . . .
H7 H 0.522442 0.239133 0.254632 0.033 Uiso 1 1 calc R U . . .
C8 C 0.4200(3) 0.2927(2) 0.23197(13) 0.0369(10) Uani 1 1 d . . . . .
H8A H 0.449804 0.298403 0.205593 0.044 Uiso 1 1 calc R U . . .
H8B H 0.370448 0.264366 0.225810 0.044 Uiso 1 1 calc R U . . .
C9 C 0.4324(2) 0.3674(2) 0.29001(12) 0.0262(9) Uani 1 1 d . . . . .
C10 C 0.4275(2) 0.4341(2) 0.31983(12) 0.0264(9) Uani 1 1 d . . . . .
C11 C 0.3944(2) 0.5107(2) 0.31617(14) 0.0324(10) Uani 1 1 d . . . . .
H11 H 0.370354 0.527412 0.290794 0.039 Uiso 1 1 calc R U . . .
C12 C 0.3975(2) 0.5620(2) 0.35047(13) 0.0339(10) Uani 1 1 d . . . . .
H12 H 0.374800 0.614364 0.348780 0.041 Uiso 1 1 calc R U . . .
C13 C 0.4333(2) 0.5375(2) 0.38723(13) 0.0302(9) Uani 1 1 d . . . . .
H13 H 0.435131 0.572400 0.410878 0.036 Uiso 1 1 calc R U . . .
C14 C 0.4665(2) 0.4607(2) 0.38879(12) 0.0249(8) Uani 1 1 d . . . . .
C15 C 0.5097(2) 0.4206(2) 0.42198(12) 0.0243(8) Uani 1 1 d . . . . .
C16 C 0.5651(3) 0.3930(2) 0.48352(13) 0.0356(10) Uani 1 1 d . . . . .
H16A H 0.529106 0.369848 0.504563 0.043 Uiso 1 1 calc R U . . .
H16B H 0.611334 0.415079 0.498133 0.043 Uiso 1 1 calc R U . . .
C17 C 0.5892(2) 0.3285(2) 0.45124(12) 0.0271(9) Uani 1 1 d . . . . .
H17 H 0.644311 0.339105 0.442771 0.033 Uiso 1 1 calc R U . . .
C18 C 0.5830(2) 0.2414(2) 0.46555(12) 0.0266(9) Uani 1 1 d . . . . .
C19 C 0.5154(2) 0.2117(2) 0.48340(13) 0.0321(9) Uani 1 1 d . . . . .
H19 H 0.471607 0.246175 0.486807 0.039 Uiso 1 1 calc R U . . .
C20 C 0.5115(3) 0.1316(3) 0.49633(14) 0.0383(10) Uani 1 1 d . . . . .
H20 H 0.464768 0.111436 0.508365 0.046 Uiso 1 1 calc R U . . .
C21 C 0.5751(3) 0.0807(3) 0.49187(14) 0.0398(11) Uani 1 1 d . . . . .
H21 H 0.572133 0.025898 0.500848 0.048 Uiso 1 1 calc R U . . .
C22 C 0.6428(3) 0.1103(3) 0.47424(14) 0.0381(11) Uani 1 1 d . . . . .
H22 H 0.686582 0.075741 0.470946 0.046 Uiso 1 1 calc R U . . .
C23 C 0.6469(2) 0.1905(3) 0.46134(13) 0.0345(10) Uani 1 1 d . . . . .
H23 H 0.693771 0.210735 0.449532 0.041 Uiso 1 1 calc R U . . .
C24 C 0.3139(2) 0.3308(2) 0.40979(13) 0.0276(9) Uani 1 1 d . . . . .
C25 C 0.2690(2) 0.3863(2) 0.38792(14) 0.0328(10) Uani 1 1 d . . . . .
H25 H 0.252995 0.374616 0.360082 0.039 Uiso 1 1 calc R U . . .
C26 C 0.2474(3) 0.4592(3) 0.40664(15) 0.0402(11) Uani 1 1 d . . . . .
H26 H 0.215823 0.496595 0.391657 0.048 Uiso 1 1 calc R U . . .
C27 C 0.2714(3) 0.4774(3) 0.44672(15) 0.0405(11) Uani 1 1 d . . . . .
H27 H 0.256536 0.527211 0.459342 0.049 Uiso 1 1 calc R U . . .
C28 C 0.3176(3) 0.4228(3) 0.46862(14) 0.0419(11) Uani 1 1 d . . . . .
H28 H 0.335769 0.435593 0.495931 0.050 Uiso 1 1 calc R U . . .
C29 C 0.3369(3) 0.3492(3) 0.45024(14) 0.0360(10) Uani 1 1 d . . . . .
H29 H 0.366361 0.310779 0.465716 0.043 Uiso 1 1 calc R U . . .
C30 C 0.3362(2) 0.2521(2) 0.38872(14) 0.0290(9) Uani 1 1 d . . . . .
H30 H 0.309519 0.249148 0.360907 0.035 Uiso 1 1 calc R U . . .
C31 C 0.3175(3) 0.1743(2) 0.41356(17) 0.0438(12) Uani 1 1 d . . . . .
H31A H 0.313375 0.185975 0.443907 0.053 Uiso 1 1 calc R U . . .
H31B H 0.267889 0.150037 0.403883 0.053 Uiso 1 1 calc R U . . .
C32 C 0.4394(2) 0.1679(2) 0.38995(12) 0.0263(9) Uani 1 1 d . . . . .
C33 C 0.5175(2) 0.1395(2) 0.37966(12) 0.0265(9) Uani 1 1 d . . . . .
C34 C 0.5508(2) 0.0632(2) 0.38400(13) 0.0311(9) Uani 1 1 d . . . . .
H34 H 0.522506 0.019843 0.396329 0.037 Uiso 1 1 calc R U . . .
C35 C 0.6263(2) 0.0521(2) 0.36983(14) 0.0361(10) Uani 1 1 d . . . . .
H35 H 0.650145 0.000339 0.372193 0.043 Uiso 1 1 calc R U . . .
C36 C 0.6678(2) 0.1163(2) 0.35213(13) 0.0318(9) Uani 1 1 d . . . . .
H36 H 0.719267 0.108883 0.341964 0.038 Uiso 1 1 calc R U . . .
C37 C 0.6313(2) 0.1915(2) 0.34984(12) 0.0264(9) Uani 1 1 d . . . . .
C38 C 0.6613(2) 0.2691(2) 0.33461(12) 0.0245(8) Uani 1 1 d . . . . .
C39 C 0.7397(2) 0.3670(2) 0.31270(14) 0.0333(10) Uani 1 1 d . . . . .
H39A H 0.762164 0.378829 0.284806 0.040 Uiso 1 1 calc R U . . .
H39B H 0.773462 0.391319 0.334459 0.040 Uiso 1 1 calc R U . . .
C40 C 0.6561(2) 0.4005(2) 0.31596(12) 0.0267(9) Uani 1 1 d . . . . .
H40 H 0.634813 0.408859 0.287119 0.032 Uiso 1 1 calc R U . . .
C41 C 0.6480(2) 0.4784(2) 0.34070(12) 0.0252(8) Uani 1 1 d . . . . .
C42 C 0.6741(2) 0.4837(3) 0.38183(13) 0.0316(9) Uani 1 1 d . . . . .
H42 H 0.697907 0.438230 0.394785 0.038 Uiso 1 1 calc R U . . .
C43 C 0.6654(3) 0.5559(3) 0.40406(15) 0.0420(11) Uani 1 1 d . . . . .
H43 H 0.683384 0.559183 0.432148 0.050 Uiso 1 1 calc R U . . .
C44 C 0.6309(3) 0.6225(3) 0.38576(17) 0.0475(13) Uani 1 1 d . . . . .
H44 H 0.624859 0.671439 0.401078 0.057 Uiso 1 1 calc R U . . .
C45 C 0.6050(3) 0.6171(3) 0.34456(17) 0.0466(12) Uani 1 1 d . . . . .
H45 H 0.581011 0.662536 0.331642 0.056 Uiso 1 1 calc R U . . .
C46 C 0.6139(3) 0.5460(2) 0.32239(14) 0.0355(10) Uani 1 1 d . . . . .
H46 H 0.596532 0.543187 0.294169 0.043 Uiso 1 1 calc R U . . .
F1 F 0.60177(19) 0.3136(2) 0.20789(12) 0.0825(12) Uani 1 1 d . . . . .
F2 F 0.68153(18) 0.23306(18) 0.17040(9) 0.0607(8) Uani 1 1 d . . . . .
F3 F 0.65853(17) 0.20485(18) 0.23840(9) 0.0592(8) Uani 1 1 d . . . . .
F4 F 0.73193(18) 0.31502(18) 0.21852(9) 0.0627(9) Uani 1 1 d . . . . .
B1 B 0.6678(3) 0.2669(3) 0.20903(16) 0.0371(12) Uani 1 1 d . . . . .
F5 F 0.77297(16) 0.31464(17) 0.40990(8) 0.0502(7) Uani 1 1 d . . . . .
F6 F 0.7824(2) 0.3988(2) 0.46492(12) 0.0895(12) Uani 1 1 d . . . . .
F7 F 0.88229(18) 0.3881(2) 0.42029(13) 0.0916(13) Uani 1 1 d . . . . .
F8 F 0.85470(19) 0.28275(18) 0.46258(11) 0.0752(11) Uani 1 1 d . . . . .
B2 B 0.8239(3) 0.3456(4) 0.4396(2) 0.0456(14) Uani 1 1 d . . . . .
N7 N 0.6295(3) 0.2032(3) 0.06768(14) 0.0570(12) Uani 1 1 d . . . . .
C47 C 0.6008(3) 0.2591(3) 0.08159(16) 0.0480(13) Uani 1 1 d . . . . .
C48 C 0.5645(3) 0.3311(4) 0.10016(18) 0.0691(17) Uani 1 1 d . . . . .
H48A H 0.588302 0.379909 0.088284 0.104 Uiso 1 1 calc R U . . .
H48B H 0.572478 0.330476 0.130569 0.104 Uiso 1 1 calc R U . . .
H48C H 0.508615 0.330898 0.094055 0.104 Uiso 1 1 calc R U . . .

loop_
_atom_site_aniso_label
_atom_site_aniso_U_11
_atom_site_aniso_U_22
_atom_site_aniso_U_33
_atom_site_aniso_U_23
_atom_site_aniso_U_13
_atom_site_aniso_U_12
Fe1 0.0184(3) 0.0205(3) 0.0270(3) -0.0004(2) -0.0018(2) 0.0008(2)
O1 0.0348(16) 0.0299(15) 0.0314(16) -0.0007(12) -0.0075(13) 0.0038(13)
O2 0.0405(17) 0.0265(14) 0.0264(15) -0.0031(11) -0.0018(13) -0.0002(13)
O3 0.0247(15) 0.0248(14) 0.056(2) 0.0031(13) 0.0071(14) -0.0005(12)
O4 0.0226(15) 0.0353(16) 0.0365(17) -0.0056(13) 0.0055(12) -0.0007(13)
N1 0.0218(17) 0.0227(16) 0.0301(18) -0.0027(14) -0.0019(14) 0.0013(14)
N2 0.0181(16) 0.0237(16) 0.0245(17) 0.0001(13) 0.0016(13) -0.0013(13)
N3 0.0226(17) 0.0212(16) 0.0264(18) 0.0024(13) 0.0002(14) -0.0018(14)
N4 0.0190(17) 0.0256(17) 0.0326(19) -0.0010(14) -0.0014(14) 0.0020(14)
N5 0.0186(16) 0.0223(16) 0.0296(18) -0.0023(13) -0.0015(13) -0.0005(13)
N6 0.0248(18) 0.0241(16) 0.0263(18) -0.0007(13) -0.0007(14) -0.0013(14)
C1 0.032(2) 0.027(2) 0.026(2) -0.0047(16) -0.0044(17) -0.0009(18)
C2 0.033(3) 0.041(3) 0.053(3) -0.012(2) 0.003(2) -0.008(2)
C3 0.063(4) 0.058(4) 0.070(4) -0.019(3) 0.016(3) -0.030(3)
C4 0.100(5) 0.040(3) 0.042(3) -0.007(2) 0.007(3) -0.026(3)
C5 0.086(4) 0.032(3) 0.037(3) -0.003(2) -0.015(3) 0.008(3)
C6 0.046(3) 0.035(2) 0.030(2) -0.0051(18) -0.009(2) 0.006(2)
C7 0.027(2) 0.029(2) 0.025(2) -0.0031(16) -0.0018(17) 0.0005(18)
C8 0.045(3) 0.032(2) 0.033(2) -0.0052(18) -0.012(2) 0.001(2)
C9 0.022(2) 0.030(2) 0.027(2) 0.0002(16) -0.0023(16) -0.0038(17)
C10 0.021(2) 0.030(2) 0.029(2) 0.0027(17) -0.0006(16) 0.0005(17)
C11 0.031(2) 0.028(2) 0.038(2) 0.0086(18) 0.0006(19) 0.0034(19)
C12 0.034(2) 0.027(2) 0.041(3) 0.0014(18) 0.003(2) 0.0082(19)
C13 0.032(2) 0.0218(19) 0.036(2) -0.0004(17) 0.0065(19) -0.0006(18)
C14 0.021(2) 0.0247(19) 0.028(2) 0.0005(16) 0.0018(16) -0.0007(16)
C15 0.025(2) 0.0220(18) 0.026(2) 0.0001(15) 0.0027(16) -0.0036(16)
C16 0.048(3) 0.031(2) 0.028(2) 0.0011(18) -0.012(2) 0.000(2)
C17 0.025(2) 0.026(2) 0.030(2) 0.0017(16) -0.0053(17) -0.0039(17)
C18 0.026(2) 0.027(2) 0.026(2) 0.0015(16) -0.0044(17) -0.0015(17)
C19 0.031(2) 0.032(2) 0.033(2) -0.0034(18) 0.0009(18) 0.0008(19)
C20 0.037(3) 0.035(2) 0.043(3) 0.001(2) 0.004(2) -0.004(2)
C21 0.047(3) 0.027(2) 0.046(3) 0.0068(19) -0.002(2) -0.001(2)
C22 0.033(2) 0.034(2) 0.048(3) 0.002(2) -0.003(2) 0.009(2)
C23 0.028(2) 0.039(2) 0.037(2) 0.0053(19) 0.0015(18) 0.000(2)
C24 0.020(2) 0.025(2) 0.038(2) -0.0010(17) 0.0059(17) 0.0007(16)
C25 0.030(2) 0.031(2) 0.038(2) -0.0014(18) -0.0028(18) 0.0031(19)
C26 0.039(3) 0.032(2) 0.050(3) 0.000(2) -0.002(2) 0.010(2)
C27 0.040(3) 0.036(2) 0.045(3) -0.006(2) 0.011(2) 0.006(2)
C28 0.046(3) 0.048(3) 0.032(2) -0.005(2) 0.004(2) -0.001(2)
C29 0.031(2) 0.040(2) 0.036(3) 0.0063(19) 0.0007(19) 0.002(2)
C30 0.0173(19) 0.026(2) 0.043(3) -0.0033(18) 0.0021(18) -0.0002(17)
C31 0.027(2) 0.025(2) 0.079(4) 0.002(2) 0.016(2) 0.0005(19)
C32 0.021(2) 0.0244(19) 0.033(2) -0.0046(16) -0.0015(17) -0.0028(17)
C33 0.025(2) 0.0238(19) 0.031(2) -0.0012(16) -0.0045(17) 0.0009(17)
C34 0.031(2) 0.023(2) 0.038(2) 0.0023(17) -0.0034(19) 0.0007(18)
C35 0.031(2) 0.026(2) 0.051(3) -0.0003(19) -0.007(2) 0.0096(19)
C36 0.026(2) 0.030(2) 0.040(2) -0.0026(18) -0.0035(18) 0.0070(18)
C37 0.022(2) 0.028(2) 0.029(2) -0.0024(17) -0.0021(16) 0.0016(17)
C38 0.0169(19) 0.031(2) 0.025(2) -0.0031(16) 0.0005(16) -0.0011(17)
C39 0.025(2) 0.032(2) 0.043(3) -0.0033(19) 0.0091(19) -0.0051(19)
C40 0.023(2) 0.031(2) 0.026(2) 0.0021(16) 0.0021(16) -0.0043(17)
C41 0.022(2) 0.026(2) 0.027(2) -0.0006(16) 0.0033(16) -0.0052(17)
C42 0.024(2) 0.036(2) 0.035(2) 0.0034(18) -0.0019(18) -0.0076(19)
C43 0.041(3) 0.050(3) 0.036(3) -0.011(2) 0.007(2) -0.017(2)
C44 0.051(3) 0.030(2) 0.061(3) -0.014(2) 0.020(3) -0.008(2)
C45 0.047(3) 0.030(2) 0.063(3) 0.004(2) 0.008(3) 0.006(2)
C46 0.033(2) 0.035(2) 0.038(3) 0.0094(19) 0.0007(19) -0.002(2)
F1 0.056(2) 0.073(2) 0.118(3) 0.036(2) 0.033(2) 0.0252(18)
F2 0.070(2) 0.0644(19) 0.0474(18) -0.0172(15) 0.0123(15) -0.0267(17)
F3 0.0504(18) 0.0690(19) 0.0580(19) 0.0280(15) 0.0040(15) 0.0008(16)
F4 0.068(2) 0.0620(19) 0.0579(19) -0.0102(15) -0.0098(16) -0.0225(17)
B1 0.036(3) 0.041(3) 0.035(3) 0.003(2) 0.003(2) 0.002(2)
F5 0.0484(17) 0.0548(17) 0.0474(17) 0.0009(13) -0.0102(13) 0.0044(14)
F6 0.095(3) 0.089(3) 0.084(3) -0.037(2) -0.009(2) 0.004(2)
F7 0.0421(19) 0.093(3) 0.139(4) 0.067(2) -0.004(2) -0.0140(19)
F8 0.072(2) 0.063(2) 0.090(3) 0.0371(18) -0.0414(19) -0.0131(17)
B2 0.031(3) 0.047(3) 0.059(4) 0.012(3) -0.009(3) -0.005(3)
N7 0.067(3) 0.050(3) 0.054(3) 0.014(2) -0.014(2) -0.014(2)
C47 0.043(3) 0.053(3) 0.048(3) 0.016(3) -0.017(2) -0.013(3)
C48 0.060(4) 0.086(4) 0.061(4) 0.000(3) -0.012(3) 0.018(3)

loop_
_atom_type_symbol
_atom_type_description
_atom_type_scat_dispersion_real
_atom_type_scat_dispersion_imag
_atom_type_scat_source
C C 0.0033 0.0016 'International Tables Vol C Tables 4.2.6.8 and 6.1.1.4'
H H 0.0000 0.0000 'International Tables Vol C Tables 4.2.6.8 and 6.1.1.4'
B B 0.0013 0.0007 'International Tables Vol C Tables 4.2.6.8 and 6.1.1.4'
N N 0.0061 0.0033 'International Tables Vol C Tables 4.2.6.8 and 6.1.1.4'
O O 0.0106 0.0060 'International Tables Vol C Tables 4.2.6.8 and 6.1.1.4'
F F 0.0171 0.0103 'International Tables Vol C Tables 4.2.6.8 and 6.1.1.4'
Fe Fe 0.3463 0.8444 'International Tables Vol C Tables 4.2.6.8 and 6.1.1.4'

loop_
_geom_angle_atom_site_label_1
_geom_angle_atom_site_label_2
_geom_angle_atom_site_label_3
_geom_angle
_geom_angle_site_symmetry_1
_geom_angle_site_symmetry_3
_geom_angle_publ_flag
N1 Fe1 N3 159.82(13) . . ?
N1 Fe1 N4 92.19(13) . . ?
N1 Fe1 N6 90.57(13) . . ?
N2 Fe1 N1 79.76(13) . . ?
N2 Fe1 N3 80.06(13) . . ?
N2 Fe1 N4 100.32(13) . . ?
N2 Fe1 N5 179.27(14) . . ?
N2 Fe1 N6 100.19(13) . . ?
N3 Fe1 N6 92.51(13) . . ?
N4 Fe1 N3 91.88(13) . . ?
N4 Fe1 N6 159.47(13) . . ?
N5 Fe1 N1 100.96(13) . . ?
N5 Fe1 N3 99.22(13) . . ?
N5 Fe1 N4 79.81(13) . . ?
N5 Fe1 N6 79.70(13) . . ?
C9 O1 C8 104.9(3) . . ?
C15 O2 C16 104.1(3) . . ?
C32 O3 C31 104.5(3) . . ?
C38 O4 C39 104.5(3) . . ?
C7 N1 Fe1 138.1(2) . . ?
C9 N1 Fe1 113.8(3) . . ?
C9 N1 C7 107.7(3) . . ?
C10 N2 Fe1 120.3(3) . . ?
C14 N2 Fe1 119.6(3) . . ?
C14 N2 C10 120.1(3) . . ?
C15 N3 Fe1 113.5(3) . . ?
C15 N3 C17 106.9(3) . . ?
C17 N3 Fe1 139.1(2) . . ?
C30 N4 Fe1 138.1(3) . . ?
C32 N4 Fe1 113.9(3) . . ?
C32 N4 C30 107.4(3) . . ?
C33 N5 Fe1 119.8(3) . . ?
C37 N5 Fe1 120.2(3) . . ?
C37 N5 C33 120.0(3) . . ?
C38 N6 Fe1 114.2(3) . . ?
C38 N6 C40 107.1(3) . . ?
C40 N6 Fe1 138.4(2) . . ?
C2 C1 C6 119.0(4) . . ?
C2 C1 C7 121.3(4) . . ?
C6 C1 C7 119.7(4) . . ?
C1 C2 H2 119.8 . . ?
C1 C2 C3 120.5(5) . . ?
C3 C2 H2 119.8 . . ?
C2 C3 H3 119.8 . . ?
C4 C3 C2 120.4(5) . . ?
C4 C3 H3 119.8 . . ?
C3 C4 H4 120.0 . . ?
C5 C4 C3 119.9(5) . . ?
C5 C4 H4 120.0 . . ?
C4 C5 H5 119.9 . . ?
C4 C5 C6 120.3(5) . . ?
C6 C5 H5 119.9 . . ?
C1 C6 C5 120.0(5) . . ?
C1 C6 H6 120.0 . . ?
C5 C6 H6 120.0 . . ?
N1 C7 C1 111.0(3) . . ?
N1 C7 H7 109.2 . . ?
N1 C7 C8 102.1(3) . . ?
C1 C7 H7 109.2 . . ?
C1 C7 C8 115.7(3) . . ?
C8 C7 H7 109.2 . . ?
O1 C8 C7 105.9(3) . . ?
O1 C8 H8A 110.6 . . ?
O1 C8 H8B 110.6 . . ?
C7 C8 H8A 110.6 . . ?
C7 C8 H8B 110.6 . . ?
H8A C8 H8B 108.7 . . ?
O1 C9 C10 122.6(3) . . ?
N1 C9 O1 118.9(3) . . ?
N1 C9 C10 118.5(3) . . ?
N2 C10 C9 107.6(3) . . ?
N2 C10 C11 121.4(4) . . ?
C11 C10 C9 131.0(4) . . ?
C10 C11 H11 120.9 . . ?
C12 C11 C10 118.3(4) . . ?
C12 C11 H11 120.9 . . ?
C11 C12 H12 119.7 . . ?
C11 C12 C13 120.6(4) . . ?
C13 C12 H12 119.7 . . ?
C12 C13 H13 120.7 . . ?
C12 C13 C14 118.6(4) . . ?
C14 C13 H13 120.7 . . ?
N2 C14 C13 121.1(4) . . ?
N2 C14 C15 108.4(3) . . ?
C13 C14 C15 130.6(4) . . ?
O2 C15 C14 122.6(3) . . ?
N3 C15 O2 118.9(3) . . ?
N3 C15 C14 118.4(3) . . ?
O2 C16 H16A 110.8 . . ?
O2 C16 H16B 110.8 . . ?
O2 C16 C17 104.9(3) . . ?
H16A C16 H16B 108.8 . . ?
C17 C16 H16A 110.8 . . ?
C17 C16 H16B 110.8 . . ?
N3 C17 C16 101.5(3) . . ?
N3 C17 H17 108.3 . . ?
N3 C17 C18 114.0(3) . . ?
C16 C17 H17 108.3 . . ?
C18 C17 C16 115.9(3) . . ?
C18 C17 H17 108.3 . . ?
C19 C18 C17 121.4(4) . . ?
C19 C18 C23 119.2(4) . . ?
C23 C18 C17 119.3(4) . . ?
C18 C19 H19 119.9 . . ?
C18 C19 C20 120.1(4) . . ?
C20 C19 H19 119.9 . . ?
C19 C20 H20 119.7 . . ?
C21 C20 C19 120.6(4) . . ?
C21 C20 H20 119.7 . . ?
C20 C21 H21 120.3 . . ?
C22 C21 C20 119.4(4) . . ?
C22 C21 H21 120.3 . . ?
C21 C22 H22 120.0 . . ?
C21 C22 C23 120.1(4) . . ?
C23 C22 H22 120.0 . . ?
C18 C23 H23 119.7 . . ?
C22 C23 C18 120.5(4) . . ?
C22 C23 H23 119.7 . . ?
C25 C24 C30 119.0(4) . . ?
C29 C24 C25 118.9(4) . . ?
C29 C24 C30 122.1(4) . . ?
C24 C25 H25 119.9 . . ?
C24 C25 C26 120.2(4) . . ?
C26 C25 H25 119.9 . . ?
C25 C26 H26 119.8 . . ?
C27 C26 C25 120.4(4) . . ?
C27 C26 H26 119.8 . . ?
C26 C27 H27 120.1 . . ?
C26 C27 C28 119.8(4) . . ?
C28 C27 H27 120.1 . . ?
C27 C28 H28 120.3 . . ?
C29 C28 C27 119.4(4) . . ?
C29 C28 H28 120.3 . . ?
C24 C29 C28 121.2(4) . . ?
C24 C29 H29 119.4 . . ?
C28 C29 H29 119.4 . . ?
N4 C30 C24 113.7(3) . . ?
N4 C30 H30 108.7 . . ?
N4 C30 C31 100.9(3) . . ?
C24 C30 H30 108.7 . . ?
C24 C30 C31 115.7(4) . . ?
C31 C30 H30 108.7 . . ?
O3 C31 C30 104.8(3) . . ?
O3 C31 H31A 110.8 . . ?
O3 C31 H31B 110.8 . . ?
C30 C31 H31A 110.8 . . ?
C30 C31 H31B 110.8 . . ?
H31A C31 H31B 108.9 . . ?
O3 C32 C33 123.1(3) . . ?
N4 C32 O3 118.5(3) . . ?
N4 C32 C33 118.3(4) . . ?
N5 C33 C32 108.0(3) . . ?
N5 C33 C34 121.6(4) . . ?
C34 C33 C32 130.4(4) . . ?
C33 C34 H34 120.9 . . ?
C35 C34 C33 118.2(4) . . ?
C35 C34 H34 120.9 . . ?
C34 C35 H35 119.7 . . ?
C34 C35 C36 120.6(4) . . ?
C36 C35 H35 119.7 . . ?
C35 C36 H36 121.0 . . ?
C37 C36 C35 118.0(4) . . ?
C37 C36 H36 121.0 . . ?
N5 C37 C36 121.6(4) . . ?
N5 C37 C38 108.6(3) . . ?
C36 C37 C38 129.8(4) . . ?
O4 C38 C37 123.6(3) . . ?
N6 C38 O4 119.1(3) . . ?
N6 C38 C37 117.4(3) . . ?
O4 C39 H39A 110.7 . . ?
O4 C39 H39B 110.7 . . ?
O4 C39 C40 105.3(3) . . ?
H39A C39 H39B 108.8 . . ?
C40 C39 H39A 110.7 . . ?
C40 C39 H39B 110.7 . . ?
N6 C40 C39 101.4(3) . . ?
N6 C40 H40 109.1 . . ?
N6 C40 C41 112.6(3) . . ?
C39 C40 H40 109.1 . . ?
C41 C40 C39 115.1(3) . . ?
C41 C40 H40 109.1 . . ?
C42 C41 C40 121.0(4) . . ?
C46 C41 C40 120.1(4) . . ?
C46 C41 C42 118.9(4) . . ?
C41 C42 H42 120.0 . . ?
C41 C42 C43 120.0(4) . . ?
C43 C42 H42 120.0 . . ?
C42 C43 H43 119.6 . . ?
C44 C43 C42 120.8(4) . . ?
C44 C43 H43 119.6 . . ?
C43 C44 H44 120.4 . . ?
C43 C44 C45 119.1(4) . . ?
C45 C44 H44 120.4 . . ?
C44 C45 H45 119.9 . . ?
C46 C45 C44 120.3(4) . . ?
C46 C45 H45 119.9 . . ?
C41 C46 H46 119.5 . . ?
C45 C46 C41 121.0(4) . . ?
C45 C46 H46 119.5 . . ?
F1 B1 F2 110.3(4) . . ?
F1 B1 F3 109.6(4) . . ?
F1 B1 F4 109.8(4) . . ?
F2 B1 F3 108.9(4) . . ?
F2 B1 F4 106.9(4) . . ?
F4 B1 F3 111.3(4) . . ?
F5 B2 F6 107.9(4) . . ?
F7 B2 F5 110.1(5) . . ?
F7 B2 F6 108.2(5) . . ?
F7 B2 F8 110.2(4) . . ?
F8 B2 F5 109.2(4) . . ?
F8 B2 F6 111.2(5) . . ?
N7 C47 C48 179.1(6) . . ?
C47 C48 H48A 109.5 . . ?
C47 C48 H48B 109.5 . . ?
C47 C48 H48C 109.5 . . ?
H48A C48 H48B 109.5 . . ?
H48A C48 H48C 109.5 . . ?
H48B C48 H48C 109.5 . . ?

loop_
_geom_bond_atom_site_label_1
_geom_bond_atom_site_label_2
_geom_bond_distance
_geom_bond_site_symmetry_2
_geom_bond_publ_flag
Fe1 N1 1.977(3) . ?
Fe1 N2 1.900(3) . ?
Fe1 N3 1.980(3) . ?
Fe1 N4 1.980(3) . ?
Fe1 N5 1.904(3) . ?
Fe1 N6 1.983(3) . ?
O1 C8 1.475(5) . ?
O1 C9 1.344(5) . ?
O2 C15 1.345(4) . ?
O2 C16 1.481(5) . ?
O3 C31 1.478(5) . ?
O3 C32 1.339(5) . ?
O4 C38 1.326(4) . ?
O4 C39 1.474(5) . ?
N1 C7 1.498(5) . ?
N1 C9 1.290(5) . ?
N2 C10 1.352(5) . ?
N2 C14 1.351(5) . ?
N3 C15 1.290(5) . ?
N3 C17 1.502(5) . ?
N4 C30 1.503(5) . ?
N4 C32 1.289(5) . ?
N5 C33 1.354(5) . ?
N5 C37 1.345(5) . ?
N6 C38 1.297(5) . ?
N6 C40 1.495(5) . ?
C1 C2 1.389(6) . ?
C1 C6 1.390(6) . ?
C1 C7 1.515(5) . ?
C2 H2 0.9500 . ?
C2 C3 1.389(7) . ?
C3 H3 0.9500 . ?
C3 C4 1.375(8) . ?
C4 H4 0.9500 . ?
C4 C5 1.374(8) . ?
C5 H5 0.9500 . ?
C5 C6 1.402(6) . ?
C6 H6 0.9500 . ?
C7 H7 1.0000 . ?
C7 C8 1.544(5) . ?
C8 H8A 0.9900 . ?
C8 H8B 0.9900 . ?
C9 C10 1.458(5) . ?
C10 C11 1.391(5) . ?
C11 H11 0.9500 . ?
C11 C12 1.385(6) . ?
C12 H12 0.9500 . ?
C12 C13 1.385(6) . ?
C13 H13 0.9500 . ?
C13 C14 1.391(5) . ?
C14 C15 1.452(5) . ?
C16 H16A 0.9900 . ?
C16 H16B 0.9900 . ?
C16 C17 1.538(5) . ?
C17 H17 1.0000 . ?
C17 C18 1.513(5) . ?
C18 C19 1.382(5) . ?
C18 C23 1.389(6) . ?
C19 H19 0.9500 . ?
C19 C20 1.386(6) . ?
C20 H20 0.9500 . ?
C20 C21 1.385(6) . ?
C21 H21 0.9500 . ?
C21 C22 1.381(6) . ?
C22 H22 0.9500 . ?
C22 C23 1.388(6) . ?
C23 H23 0.9500 . ?
C24 C25 1.386(5) . ?
C24 C29 1.383(6) . ?
C24 C30 1.512(5) . ?
C25 H25 0.9500 . ?
C25 C26 1.395(6) . ?
C26 H26 0.9500 . ?
C26 C27 1.377(6) . ?
C27 H27 0.9500 . ?
C27 C28 1.390(6) . ?
C28 H28 0.9500 . ?
C28 C29 1.389(6) . ?
C29 H29 0.9500 . ?
C30 H30 1.0000 . ?
C30 C31 1.543(6) . ?
C31 H31A 0.9900 . ?
C31 H31B 0.9900 . ?
C32 C33 1.458(5) . ?
C33 C34 1.389(5) . ?
C34 H34 0.9500 . ?
C34 C35 1.387(6) . ?
C35 H35 0.9500 . ?
C35 C36 1.395(6) . ?
C36 H36 0.9500 . ?
C36 C37 1.392(5) . ?
C37 C38 1.464(5) . ?
C39 H39A 0.9900 . ?
C39 H39B 0.9900 . ?
C39 C40 1.541(5) . ?
C40 H40 1.0000 . ?
C40 C41 1.516(5) . ?
C41 C42 1.390(5) . ?
C41 C46 1.388(5) . ?
C42 H42 0.9500 . ?
C42 C43 1.394(6) . ?
C43 H43 0.9500 . ?
C43 C44 1.379(7) . ?
C44 H44 0.9500 . ?
C44 C45 1.391(7) . ?
C45 H45 0.9500 . ?
C45 C46 1.379(6) . ?
C46 H46 0.9500 . ?
F1 B1 1.372(6) . ?
F2 B1 1.374(6) . ?
F3 B1 1.397(6) . ?
F4 B1 1.392(6) . ?
F5 B2 1.387(6) . ?
F6 B2 1.391(7) . ?
F7 B2 1.370(6) . ?
F8 B2 1.376(6) . ?
N7 C47 1.137(7) . ?
C47 C48 1.466(8) . ?
C48 H48A 0.9800 . ?
C48 H48B 0.9800 . ?
C48 H48C 0.9800 . ?

loop_
_geom_torsion_atom_site_label_1
_geom_torsion_atom_site_label_2
_geom_torsion_atom_site_label_3
_geom_torsion_atom_site_label_4
_geom_torsion
_geom_torsion_site_symmetry_1
_geom_torsion_site_symmetry_2
_geom_torsion_site_symmetry_3
_geom_torsion_site_symmetry_4
_geom_torsion_publ_flag
Fe1 N1 C7 C1 58.5(5) . . . . ?
Fe1 N1 C7 C8 -177.6(3) . . . . ?
Fe1 N1 C9 O1 176.2(3) . . . . ?
Fe1 N1 C9 C10 -2.2(5) . . . . ?
Fe1 N2 C10 C9 1.5(4) . . . . ?
Fe1 N2 C10 C11 -178.4(3) . . . . ?
Fe1 N2 C14 C13 179.5(3) . . . . ?
Fe1 N2 C14 C15 0.7(4) . . . . ?
Fe1 N3 C15 O2 -178.5(3) . . . . ?
Fe1 N3 C15 C14 -2.3(4) . . . . ?
Fe1 N3 C17 C16 -174.4(3) . . . . ?
Fe1 N3 C17 C18 -49.0(5) . . . . ?
Fe1 N4 C30 C24 -49.4(5) . . . . ?
Fe1 N4 C30 C31 -174.0(3) . . . . ?
Fe1 N4 C32 O3 -178.8(3) . . . . ?
Fe1 N4 C32 C33 -2.3(5) . . . . ?
Fe1 N5 C33 C32 2.4(4) . . . . ?
Fe1 N5 C33 C34 -178.6(3) . . . . ?
Fe1 N5 C37 C36 -179.6(3) . . . . ?
Fe1 N5 C37 C38 0.9(4) . . . . ?
Fe1 N6 C38 O4 178.8(3) . . . . ?
Fe1 N6 C38 C37 -0.3(4) . . . . ?
Fe1 N6 C40 C39 174.4(3) . . . . ?
Fe1 N6 C40 C41 50.9(5) . . . . ?
O1 C9 C10 N2 -177.7(3) . . . . ?
O1 C9 C10 C11 2.1(7) . . . . ?
O2 C16 C17 N3 -18.9(4) . . . . ?
O2 C16 C17 C18 -143.0(3) . . . . ?
O3 C32 C33 N5 176.3(4) . . . . ?
O3 C32 C33 C34 -2.5(7) . . . . ?
O4 C39 C40 N6 15.8(4) . . . . ?
O4 C39 C40 C41 137.6(3) . . . . ?
N1 C7 C8 O1 6.4(4) . . . . ?
N1 C9 C10 N2 0.6(5) . . . . ?
N1 C9 C10 C11 -179.6(4) . . . . ?
N2 C10 C11 C12 -1.2(6) . . . . ?
N2 C14 C15 O2 177.2(3) . . . . ?
N2 C14 C15 N3 1.2(5) . . . . ?
N3 C17 C18 C19 -66.4(5) . . . . ?
N3 C17 C18 C23 114.7(4) . . . . ?
N4 C30 C31 O3 -19.4(4) . . . . ?
N4 C32 C33 N5 0.1(5) . . . . ?
N4 C32 C33 C34 -178.8(4) . . . . ?
N5 C33 C34 C35 -1.4(6) . . . . ?
N5 C37 C38 O4 -179.4(3) . . . . ?
N5 C37 C38 N6 -0.3(5) . . . . ?
N6 C40 C41 C42 59.5(5) . . . . ?
N6 C40 C41 C46 -120.4(4) . . . . ?
C1 C2 C3 C4 0.0(8) . . . . ?
C1 C7 C8 O1 127.1(4) . . . . ?
C2 C1 C6 C5 -0.2(6) . . . . ?
C2 C1 C7 N1 68.2(5) . . . . ?
C2 C1 C7 C8 -47.6(5) . . . . ?
C2 C3 C4 C5 -0.2(8) . . . . ?
C3 C4 C5 C6 0.3(8) . . . . ?
C4 C5 C6 C1 -0.1(7) . . . . ?
C6 C1 C2 C3 0.3(7) . . . . ?
C6 C1 C7 N1 -111.3(4) . . . . ?
C6 C1 C7 C8 132.9(4) . . . . ?
C7 N1 C9 O1 1.5(5) . . . . ?
C7 N1 C9 C10 -176.9(3) . . . . ?
C7 C1 C2 C3 -179.2(4) . . . . ?
C7 C1 C6 C5 179.3(4) . . . . ?
C8 O1 C9 N1 2.9(5) . . . . ?
C8 O1 C9 C10 -178.8(4) . . . . ?
C9 O1 C8 C7 -5.8(4) . . . . ?
C9 N1 C7 C1 -128.8(3) . . . . ?
C9 N1 C7 C8 -4.9(4) . . . . ?
C9 C10 C11 C12 179.1(4) . . . . ?
C10 N2 C14 C13 0.6(6) . . . . ?
C10 N2 C14 C15 -178.2(3) . . . . ?
C10 C11 C12 C13 0.6(6) . . . . ?
C11 C12 C13 C14 0.5(6) . . . . ?
C12 C13 C14 N2 -1.1(6) . . . . ?
C12 C13 C14 C15 177.4(4) . . . . ?
C13 C14 C15 O2 -1.5(6) . . . . ?
C13 C14 C15 N3 -177.5(4) . . . . ?
C14 N2 C10 C9 -179.6(3) . . . . ?
C14 N2 C10 C11 0.6(6) . . . . ?
C15 O2 C16 C17 16.6(4) . . . . ?
C15 N3 C17 C16 14.9(4) . . . . ?
C15 N3 C17 C18 140.3(3) . . . . ?
C16 O2 C15 N3 -7.8(5) . . . . ?
C16 O2 C15 C14 176.2(4) . . . . ?
C16 C17 C18 C19 51.0(5) . . . . ?
C16 C17 C18 C23 -127.9(4) . . . . ?
C17 N3 C15 O2 -5.1(5) . . . . ?
C17 N3 C15 C14 171.0(3) . . . . ?
C17 C18 C19 C20 -179.8(4) . . . . ?
C17 C18 C23 C22 180.0(4) . . . . ?
C18 C19 C20 C21 0.5(7) . . . . ?
C19 C18 C23 C22 1.0(6) . . . . ?
C19 C20 C21 C22 -0.2(7) . . . . ?
C20 C21 C22 C23 0.3(7) . . . . ?
C21 C22 C23 C18 -0.7(7) . . . . ?
C23 C18 C19 C20 -0.9(6) . . . . ?
C24 C25 C26 C27 1.1(7) . . . . ?
C24 C30 C31 O3 -142.7(4) . . . . ?
C25 C24 C29 C28 -1.8(6) . . . . ?
C25 C24 C30 N4 116.0(4) . . . . ?
C25 C24 C30 C31 -127.8(4) . . . . ?
C25 C26 C27 C28 0.0(7) . . . . ?
C26 C27 C28 C29 -2.0(7) . . . . ?
C27 C28 C29 C24 2.9(7) . . . . ?
C29 C24 C25 C26 -0.3(6) . . . . ?
C29 C24 C30 N4 -64.0(5) . . . . ?
C29 C24 C30 C31 52.2(5) . . . . ?
C30 N4 C32 O3 -5.7(5) . . . . ?
C30 N4 C32 C33 170.7(3) . . . . ?
C30 C24 C25 C26 179.7(4) . . . . ?
C30 C24 C29 C28 178.2(4) . . . . ?
C31 O3 C32 N4 -7.7(5) . . . . ?
C31 O3 C32 C33 176.1(4) . . . . ?
C32 O3 C31 C30 17.0(4) . . . . ?
C32 N4 C30 C24 140.2(4) . . . . ?
C32 N4 C30 C31 15.6(4) . . . . ?
C32 C33 C34 C35 177.3(4) . . . . ?
C33 N5 C37 C36 1.3(6) . . . . ?
C33 N5 C37 C38 -178.2(3) . . . . ?
C33 C34 C35 C36 0.6(6) . . . . ?
C34 C35 C36 C37 1.0(6) . . . . ?
C35 C36 C37 N5 -2.0(6) . . . . ?
C35 C36 C37 C38 177.3(4) . . . . ?
C36 C37 C38 O4 1.2(7) . . . . ?
C36 C37 C38 N6 -179.7(4) . . . . ?
C37 N5 C33 C32 -178.5(3) . . . . ?
C37 N5 C33 C34 0.5(6) . . . . ?
C38 O4 C39 C40 -14.4(4) . . . . ?
C38 N6 C40 C39 -12.0(4) . . . . ?
C38 N6 C40 C41 -135.5(3) . . . . ?
C39 O4 C38 N6 7.4(5) . . . . ?
C39 O4 C38 C37 -173.5(4) . . . . ?
C39 C40 C41 C42 -56.0(5) . . . . ?
C39 C40 C41 C46 124.1(4) . . . . ?
C40 N6 C38 O4 3.4(5) . . . . ?
C40 N6 C38 C37 -175.7(3) . . . . ?
C40 C41 C42 C43 -179.4(4) . . . . ?
C40 C41 C46 C45 179.0(4) . . . . ?
C41 C42 C43 C44 0.1(6) . . . . ?
C42 C41 C46 C45 -0.9(6) . . . . ?
C42 C43 C44 C45 -0.3(7) . . . . ?
C43 C44 C45 C46 -0.1(7) . . . . ?
C44 C45 C46 C41 0.7(7) . . . . ?
C46 C41 C42 C43 0.5(6) . . . . ?
